data_7712515
loop_
_publ_author_name
'Hsieh, Chang-Chih'
'Liao, Po-Kuang'
'Chen, Chia-Wei'
'Chiang, Ming-Hsi'
'Horng, Yih-Chern'

_publ_section_title
;
 The effect of anions in the synthesis and structure of pyrazolylamidino
 copper(II) complexes
;
_journal_name_full 'Dalton Transactions'
_journal_paper_doi 10.1039/D3DT00103B
_journal_year 2023
_chemical_formula_sum 'C18 H26 Cl4 Cu2 N10 O8'
_chemical_formula_weight 779.38
_space_group_crystal_system monoclinic
_space_group_IT_number 14
_space_group_name_Hall '-P 2ybc'
_space_group_name_H-M_alt 'P 1 21/c 1'
_atom_sites_solution_hydrogens geom
_audit_creation_method SHELXL-2018/3
_audit_update_record
;
2022-11-28 deposited with the CCDC.	2023-03-03 downloaded from the CCDC.
;
_cell_angle_alpha 90
_cell_angle_beta 93.504(4)
_cell_angle_gamma 90
_cell_formula_units_Z 2
_cell_length_a 6.6960(5)
_cell_length_b 14.7680(11)
_cell_length_c 14.4998(10)
_cell_measurement_reflns_used 5619
_cell_measurement_temperature 150(2)
_cell_measurement_theta_max 28.56
_cell_measurement_theta_min 2.76
_cell_volume 1431.15(18)
_computing_cell_refinement 'Bruker SAINT'
_computing_data_collection 'Bruker APEX2'
_computing_data_reduction 'Bruker SAINT'
_computing_molecular_graphics 'Bruker SHELXTL'
_computing_publication_material 'Bruker SHELXTL'
_computing_structure_refinement 'SHELXL-2014 (Sheldrick 2014)'
_computing_structure_solution 'SHELXS-97 (Sheldrick 2008)'
_diffrn_ambient_temperature 150(2)
_diffrn_measured_fraction_theta_full 0.986
_diffrn_measured_fraction_theta_max 0.987
_diffrn_measurement_device_type 'Bruker APEX-II CCD'
_diffrn_measurement_method \w
_diffrn_radiation_type MoK\a
_diffrn_radiation_wavelength 0.71073
_diffrn_reflns_av_R_equivalents 0.0394
_diffrn_reflns_av_unetI/netI 0.0357
_diffrn_reflns_Laue_measured_fraction_full 0.986
_diffrn_reflns_Laue_measured_fraction_max 0.987
_diffrn_reflns_limit_h_max 9
_diffrn_reflns_limit_h_min -9
_diffrn_reflns_limit_k_max 19
_diffrn_reflns_limit_k_min -19
_diffrn_reflns_limit_l_max 19
_diffrn_reflns_limit_l_min -19
_diffrn_reflns_number 17360
_diffrn_reflns_point_group_measured_fraction_full 0.986
_diffrn_reflns_point_group_measured_fraction_max 0.987
_diffrn_reflns_theta_full 25.242
_diffrn_reflns_theta_max 28.753
_diffrn_reflns_theta_min 1.970
_exptl_absorpt_coefficient_mu 1.922
_exptl_absorpt_correction_T_max 0.963
_exptl_absorpt_correction_T_min 0.529
_exptl_absorpt_correction_type multi-scan
_exptl_crystal_colour blue
_exptl_crystal_density_diffrn 1.809
_exptl_crystal_description block
_exptl_crystal_F_000 756
_exptl_crystal_size_max 0.380
_exptl_crystal_size_mid 0.040
_exptl_crystal_size_min 0.020
_refine_diff_density_max 1.918
_refine_diff_density_min -0.711
_refine_diff_density_rms 0.158
_refine_ls_extinction_method none
_refine_ls_goodness_of_fit_ref 1.047
_refine_ls_hydrogen_treatment constr
_refine_ls_matrix_type full
_refine_ls_number_parameters 191
_refine_ls_number_reflns 3650
_refine_ls_number_restraints 0
_refine_ls_restrained_S_all 1.047
_refine_ls_R_factor_all 0.0675
_refine_ls_R_factor_gt 0.0607
_refine_ls_shift/su_max 0.001
_refine_ls_shift/su_mean 0.000
_refine_ls_structure_factor_coef Fsqd
_refine_ls_weighting_details 'w=1/[\s^2^(Fo^2^)+(0.0672P)^2^+11.4058P] where P=(Fo^2^+2Fc^2^)/3'
_refine_ls_weighting_scheme calc
_refine_ls_wR_factor_gt 0.1598
_refine_ls_wR_factor_ref 0.1641
_reflns_Friedel_coverage 0.000
_reflns_number_gt 3212
_reflns_number_total 3650
_reflns_threshold_expression 'I > 2\s(I)'
_cod_data_source_file d3dt00103b2.cif
_cod_data_source_block Cpd6
_cod_original_sg_symbol_H-M 'P 21/c'
_cod_database_code 7712515
_shelx_shelxl_version_number 2018/3
_shelx_space_group_comment
;
The symmetry employed for this shelxl refinement is uniquely defined
by the following loop, which should always be used as a source of
symmetry information in preference to the above space-group names.
They are only intended as comments.
;

loop_
_space_group_symop_operation_xyz
'x, y, z'
'-x, y+1/2, -z+1/2'
'-x, -y, -z'
'x, -y-1/2, z-1/2'

loop_
_atom_site_label
_atom_site_type_symbol
_atom_site_fract_x
_atom_site_fract_y
_atom_site_fract_z
_atom_site_U_iso_or_equiv
_atom_site_adp_type
_atom_site_occupancy
_atom_site_site_symmetry_order
_atom_site_calc_flag
_atom_site_refinement_flags_posn
_atom_site_refinement_flags_adp
_atom_site_refinement_flags_occupancy
_atom_site_disorder_assembly
_atom_site_disorder_group
O3 O 1.2073(7) 0.6719(3) 0.7925(3) 0.0335(9) Uani 1 1 d . . . . .
Cu1 Cu 0.98916(8) 0.55462(4) 0.89185(4) 0.01532(16) Uani 1 1 d . . . . .
Cl2 Cl 1.25300(16) 0.65818(8) 0.69774(8) 0.0202(2) Uani 1 1 d . . . . .
Cl1 Cl 1.23630(16) 0.56730(7) 1.00512(7) 0.0182(2) Uani 1 1 d . . . . .
N1 N 1.1293(6) 0.4542(3) 0.8328(3) 0.0162(7) Uani 1 1 d . . . . .
N3 N 0.7906(6) 0.5241(3) 0.7868(3) 0.0188(8) Uani 1 1 d . . . . .
H3 H 0.683234 0.555216 0.775828 0.023 Uiso 1 1 calc R U . . .
N2 N 1.0160(6) 0.4159(3) 0.7621(3) 0.0174(7) Uani 1 1 d . . . . .
N4 N 0.8434(6) 0.6596(3) 0.9372(3) 0.0159(7) Uani 1 1 d . . . . .
N5 N 0.9261(6) 0.7187(3) 1.0002(3) 0.0202(8) Uani 1 1 d . . . . .
H5 H 1.050086 0.718438 1.019658 0.024 Uiso 1 1 calc R U . . .
C4 C 0.8317(7) 0.4569(3) 0.7379(3) 0.0177(8) Uani 1 1 d . . . . .
C2 C 1.2928(8) 0.3357(3) 0.7769(4) 0.0263(10) Uani 1 1 d . . . . .
H2 H 1.392231 0.292972 0.768787 0.032 Uiso 1 1 calc R U . . .
C3 C 1.1130(8) 0.3437(3) 0.7278(4) 0.0253(10) Uani 1 1 d . . . . .
H3A H 1.065505 0.306482 0.679577 0.030 Uiso 1 1 calc R U . . .
C1 C 1.2949(7) 0.4062(3) 0.8425(3) 0.0215(9) Uani 1 1 d . . . . .
H1 H 1.398935 0.417331 0.886518 0.026 Uiso 1 1 calc R U . . .
O2 O 1.2378(6) 0.7431(3) 0.6493(3) 0.0332(9) Uani 1 1 d . . . . .
O1 O 1.1175(7) 0.5945(3) 0.6546(3) 0.0364(10) Uani 1 1 d . . . . .
O4 O 1.4570(6) 0.6257(3) 0.6946(3) 0.0401(11) Uani 1 1 d . . . . .
C5 C 0.7080(8) 0.4188(4) 0.6573(3) 0.0245(10) Uani 1 1 d . . . . .
H5A H 0.570101 0.437977 0.660964 0.029 Uiso 1 1 calc R U . . .
H5B H 0.711285 0.353216 0.660267 0.029 Uiso 1 1 calc R U . . .
C6 C 0.7843(11) 0.4499(4) 0.5655(4) 0.0390(14) Uani 1 1 d . . . . .
H6A H 0.920733 0.431000 0.561670 0.059 Uiso 1 1 calc R U . . .
H6B H 0.776609 0.514667 0.561402 0.059 Uiso 1 1 calc R U . . .
H6C H 0.703498 0.423452 0.515491 0.059 Uiso 1 1 calc R U . . .
C7 C 0.6504(7) 0.6838(3) 0.9257(3) 0.0198(9) Uani 1 1 d . . . . .
H7 H 0.555316 0.655172 0.886344 0.024 Uiso 1 1 calc R U . . .
C8 C 0.6137(8) 0.7579(4) 0.9812(3) 0.0256(10) Uani 1 1 d . . . . .
H8 H 0.492804 0.788159 0.985399 0.031 Uiso 1 1 calc R U . . .
C9 C 0.7908(8) 0.7772(3) 1.0282(4) 0.0257(10) Uani 1 1 d . . . . .
H9 H 0.813236 0.822784 1.071800 0.031 Uiso 1 1 calc R U . . .

loop_
_atom_site_aniso_label
_atom_site_aniso_U_11
_atom_site_aniso_U_22
_atom_site_aniso_U_33
_atom_site_aniso_U_23
_atom_site_aniso_U_13
_atom_site_aniso_U_12
O3 0.046(2) 0.033(2) 0.0213(18) 0.0027(15) 0.0031(16) -0.0029(18)
Cu1 0.0142(3) 0.0169(3) 0.0145(3) -0.00185(19) -0.00223(18) 0.0026(2)
Cl2 0.0176(5) 0.0222(5) 0.0204(5) 0.0060(4) -0.0026(4) -0.0016(4)
Cl1 0.0156(5) 0.0208(5) 0.0177(5) 0.0000(4) -0.0034(4) -0.0005(4)
N1 0.0155(17) 0.0184(18) 0.0144(17) -0.0009(14) -0.0013(13) 0.0018(14)
N3 0.0166(17) 0.0205(19) 0.0189(18) -0.0002(15) -0.0022(14) 0.0028(15)
N2 0.0184(18) 0.0157(18) 0.0179(18) -0.0027(14) -0.0012(14) 0.0006(14)
N4 0.0175(17) 0.0152(17) 0.0146(16) -0.0015(14) -0.0019(13) -0.0011(14)
N5 0.0206(19) 0.0195(19) 0.0196(18) -0.0046(15) -0.0055(15) -0.0014(15)
C4 0.018(2) 0.018(2) 0.017(2) 0.0041(16) 0.0006(16) -0.0032(16)
C2 0.028(2) 0.021(2) 0.031(3) 0.000(2) 0.008(2) 0.0083(19)
C3 0.032(3) 0.019(2) 0.024(2) -0.0051(18) 0.000(2) 0.001(2)
C1 0.018(2) 0.025(2) 0.021(2) 0.0025(18) 0.0012(17) 0.0043(18)
O2 0.032(2) 0.030(2) 0.036(2) 0.0182(17) -0.0044(16) 0.0012(16)
O1 0.040(2) 0.038(2) 0.030(2) -0.0001(17) -0.0060(17) -0.0187(19)
O4 0.024(2) 0.049(3) 0.047(3) 0.012(2) -0.0001(17) 0.0181(19)
C5 0.029(3) 0.022(2) 0.022(2) -0.0044(18) -0.0053(19) -0.0043(19)
C6 0.055(4) 0.039(3) 0.022(3) 0.001(2) -0.004(2) -0.014(3)
C7 0.019(2) 0.024(2) 0.017(2) 0.0009(17) -0.0013(16) 0.0023(18)
C8 0.029(3) 0.027(3) 0.021(2) 0.0004(19) 0.0022(19) 0.011(2)
C9 0.038(3) 0.016(2) 0.023(2) -0.0046(18) 0.000(2) 0.006(2)

loop_
_atom_type_symbol
_atom_type_description
_atom_type_scat_dispersion_real
_atom_type_scat_dispersion_imag
_atom_type_scat_source
C C 0.0033 0.0016 'International Tables Vol C Tables 4.2.6.8 and 6.1.1.4'
H H 0.0000 0.0000 'International Tables Vol C Tables 4.2.6.8 and 6.1.1.4'
N N 0.0061 0.0033 'International Tables Vol C Tables 4.2.6.8 and 6.1.1.4'
O O 0.0106 0.0060 'International Tables Vol C Tables 4.2.6.8 and 6.1.1.4'
Cl Cl 0.1484 0.1585 'International Tables Vol C Tables 4.2.6.8 and 6.1.1.4'
Cu Cu 0.3201 1.2651 'International Tables Vol C Tables 4.2.6.8 and 6.1.1.4'

loop_
_geom_angle_atom_site_label_1
_geom_angle_atom_site_label_2
_geom_angle_atom_site_label_3
_geom_angle
_geom_angle_site_symmetry_1
_geom_angle_site_symmetry_3
_geom_angle_publ_flag
Cl2 O3 Cu1 124.5(2) . . ?
N4 Cu1 N1 173.89(15) . . ?
N4 Cu1 N3 96.41(16) . . ?
N1 Cu1 N3 79.24(16) . . ?
N4 Cu1 Cl1 92.73(11) . . ?
N1 Cu1 Cl1 91.76(11) . . ?
N3 Cu1 Cl1 170.71(12) . . ?
N4 Cu1 O3 88.21(14) . . ?
N1 Cu1 O3 87.94(15) . . ?
N3 Cu1 O3 95.32(15) . . ?
Cl1 Cu1 O3 86.53(9) . . ?
O1 Cl2 O2 109.7(3) . . ?
O1 Cl2 O3 110.2(3) . . ?
O2 Cl2 O3 109.3(3) . . ?
O1 Cl2 O4 110.1(3) . . ?
O2 Cl2 O4 108.2(3) . . ?
O3 Cl2 O4 109.3(3) . . ?
C1 N1 N2 106.5(4) . . ?
C1 N1 Cu1 140.9(3) . . ?
N2 N1 Cu1 112.3(3) . . ?
C4 N3 Cu1 116.5(3) . . ?
C4 N3 H3 121.8 . . ?
Cu1 N3 H3 121.8 . . ?
C3 N2 N1 110.2(4) . . ?
C3 N2 C4 132.9(4) . . ?
N1 N2 C4 116.8(4) . . ?
C7 N4 N5 105.3(4) . . ?
C7 N4 Cu1 131.4(3) . . ?
N5 N4 Cu1 122.8(3) . . ?
C9 N5 N4 111.4(4) . . ?
C9 N5 H5 124.3 . . ?
N4 N5 H5 124.3 . . ?
N3 C4 N2 114.8(4) . . ?
N3 C4 C5 127.2(4) . . ?
N2 C4 C5 118.0(4) . . ?
C3 C2 C1 105.1(4) . . ?
C3 C2 H2 127.5 . . ?
C1 C2 H2 127.5 . . ?
N2 C3 C2 107.6(4) . . ?
N2 C3 H3A 126.2 . . ?
C2 C3 H3A 126.2 . . ?
N1 C1 C2 110.6(4) . . ?
N1 C1 H1 124.7 . . ?
C2 C1 H1 124.7 . . ?
C4 C5 C6 111.6(4) . . ?
C4 C5 H5A 109.3 . . ?
C6 C5 H5A 109.3 . . ?
C4 C5 H5B 109.3 . . ?
C6 C5 H5B 109.3 . . ?
H5A C5 H5B 108.0 . . ?
C5 C6 H6A 109.5 . . ?
C5 C6 H6B 109.5 . . ?
H6A C6 H6B 109.5 . . ?
C5 C6 H6C 109.5 . . ?
H6A C6 H6C 109.5 . . ?
H6B C6 H6C 109.5 . . ?
N4 C7 C8 109.9(4) . . ?
N4 C7 H7 125.1 . . ?
C8 C7 H7 125.1 . . ?
C9 C8 C7 106.0(4) . . ?
C9 C8 H8 127.0 . . ?
C7 C8 H8 127.0 . . ?
N5 C9 C8 107.5(4) . . ?
N5 C9 H9 126.3 . . ?
C8 C9 H9 126.3 . . ?

loop_
_geom_bond_atom_site_label_1
_geom_bond_atom_site_label_2
_geom_bond_distance
_geom_bond_site_symmetry_2
_geom_bond_publ_flag
O3 Cl2 1.440(4) . ?
O3 Cu1 2.732(4) . ?
Cu1 N4 1.967(4) . ?
Cu1 N1 1.978(4) . ?
Cu1 N3 2.011(4) . ?
Cu1 Cl1 2.2669(11) . ?
Cl2 O1 1.425(4) . ?
Cl2 O2 1.437(4) . ?
Cl2 O4 1.451(4) . ?
N1 C1 1.316(6) . ?
N1 N2 1.361(5) . ?
N3 C4 1.259(6) . ?
N3 H3 0.8600 . ?
N2 C3 1.358(6) . ?
N2 C4 1.401(6) . ?
N4 C7 1.341(6) . ?
N4 N5 1.357(5) . ?
N5 C9 1.333(6) . ?
N5 H5 0.8600 . ?
C4 C5 1.500(6) . ?
C2 C3 1.366(8) . ?
C2 C1 1.411(7) . ?
C2 H2 0.9300 . ?
C3 H3A 0.9300 . ?
C1 H1 0.9300 . ?
C5 C6 1.526(8) . ?
C5 H5A 0.9700 . ?
C5 H5B 0.9700 . ?
C6 H6A 0.9600 . ?
C6 H6B 0.9600 . ?
C6 H6C 0.9600 . ?
C7 C8 1.390(7) . ?
C7 H7 0.9300 . ?
C8 C9 1.361(8) . ?
C8 H8 0.9300 . ?
C9 H9 0.9300 . ?

loop_
_geom_torsion_atom_site_label_1
_geom_torsion_atom_site_label_2
_geom_torsion_atom_site_label_3
_geom_torsion_atom_site_label_4
_geom_torsion
_geom_torsion_site_symmetry_1
_geom_torsion_site_symmetry_2
_geom_torsion_site_symmetry_3
_geom_torsion_site_symmetry_4
_geom_torsion_publ_flag
Cu1 O3 Cl2 O1 19.7(4) . . . . ?
Cu1 O3 Cl2 O2 140.3(3) . . . . ?
Cu1 O3 Cl2 O4 -101.4(3) . . . . ?
C1 N1 N2 C3 -0.1(5) . . . . ?
Cu1 N1 N2 C3 -176.0(3) . . . . ?
C1 N1 N2 C4 -178.9(4) . . . . ?
Cu1 N1 N2 C4 5.2(5) . . . . ?
C7 N4 N5 C9 0.6(5) . . . . ?
Cu1 N4 N5 C9 -172.3(3) . . . . ?
Cu1 N3 C4 N2 -2.7(5) . . . . ?
Cu1 N3 C4 C5 178.5(4) . . . . ?
C3 N2 C4 N3 179.8(5) . . . . ?
N1 N2 C4 N3 -1.7(6) . . . . ?
C3 N2 C4 C5 -1.3(8) . . . . ?
N1 N2 C4 C5 177.2(4) . . . . ?
N1 N2 C3 C2 -0.4(6) . . . . ?
C4 N2 C3 C2 178.1(5) . . . . ?
C1 C2 C3 N2 0.7(6) . . . . ?
N2 N1 C1 C2 0.6(5) . . . . ?
Cu1 N1 C1 C2 174.6(4) . . . . ?
C3 C2 C1 N1 -0.8(6) . . . . ?
N3 C4 C5 C6 100.0(6) . . . . ?
N2 C4 C5 C6 -78.7(6) . . . . ?
N5 N4 C7 C8 0.2(5) . . . . ?
Cu1 N4 C7 C8 172.3(3) . . . . ?
N4 C7 C8 C9 -1.0(6) . . . . ?
N4 N5 C9 C8 -1.3(6) . . . . ?
C7 C8 C9 N5 1.3(6) . . . . ?
